data_7036740
loop_
_publ_author_name
'Ong, Yih Ching'
'Blair, Victoria L.'
'Kedzierski, Lukasz'
'Tuck, Kellie L.'
'Andrews, Philip C.'

_publ_section_title
;
 Stability and toxicity of tris-tolyl bismuth(v) dicarboxylates and their
 biological activity towards Leishmania major.
;
_journal_issue 41
_journal_name_full 'Dalton transactions (Cambridge, England : 2003)'
_journal_page_first 18215
_journal_page_last 18226
_journal_paper_doi 10.1039/c5dt03335g
_journal_volume 44
_journal_year 2015
_chemical_formula_moiety 'C35 H29 Bi N2 O8'
_chemical_formula_sum 'C35 H29 Bi N2 O8'
_chemical_formula_weight 814.58
_chemical_name_systematic
; 
 ? 
;
_space_group_IT_number 5
_symmetry_cell_setting monoclinic
_symmetry_space_group_name_Hall 'C 2y'
_symmetry_space_group_name_H-M 'C 1 2 1'
_atom_sites_solution_hydrogens geom
_atom_sites_solution_primary direct
_atom_sites_solution_secondary difmap
_audit_creation_method SHELXL-97
_audit_update_record
;
2015-09-24 deposited with the CCDC.
2015-09-24 downloaded from the CCDC.
;
_cell_angle_alpha 90.00
_cell_angle_beta 125.227(10)
_cell_angle_gamma 90.00
_cell_formula_units_Z 4
_cell_length_a 17.8158(13)
_cell_length_b 14.7358(6)
_cell_length_c 15.0730(10)
_cell_measurement_reflns_used 7543
_cell_measurement_temperature 123(2)
_cell_measurement_theta_max 29.3045
_cell_measurement_theta_min 1.9628
_cell_volume 3232.5(5)
_computing_cell_refinement
;
CrysAlisPro, Agilent Technologies,
Version 1.171.35.15 (release 03-08-2011 CrysAlis171 .NET)
(compiled Aug  3 2011,13:03:54)
;
_computing_data_collection
;
CrysAlisPro, Agilent Technologies,
Version 1.171.35.15 (release 03-08-2011 CrysAlis171 .NET)
(compiled Aug  3 2011,13:03:54)
;
_computing_data_reduction
;
CrysAlisPro, Agilent Technologies,
Version 1.171.35.15 (release 03-08-2011 CrysAlis171 .NET)
(compiled Aug  3 2011,13:03:54)
;
_computing_molecular_graphics 'X-Seed (Barbour, 1999)'
_computing_publication_material 'CIFTAB (Sheldrick, 1997)'
_computing_structure_refinement 'SHELXL-97 (Sheldrick, 2008)'
_computing_structure_solution 'SHELXS-97 (Sheldrick, 2008)'
_diffrn_ambient_temperature 123(2)
_diffrn_detector_area_resol_mean 10.3389
_diffrn_measured_fraction_theta_full 0.999
_diffrn_measured_fraction_theta_max 0.902
_diffrn_measurement_device_type 'Xcalibur, Ruby, Gemini ultra'
_diffrn_radiation_monochromator graphite
_diffrn_radiation_source 'Enhance (Mo) X-ray Source'
_diffrn_radiation_type MoK\a
_diffrn_radiation_wavelength 0.7107
_diffrn_reflns_av_R_equivalents 0.0342
_diffrn_reflns_av_sigmaI/netI 0.0615
_diffrn_reflns_limit_h_max 23
_diffrn_reflns_limit_h_min -21
_diffrn_reflns_limit_k_max 19
_diffrn_reflns_limit_k_min -19
_diffrn_reflns_limit_l_max 20
_diffrn_reflns_limit_l_min -20
_diffrn_reflns_number 15330
_diffrn_reflns_theta_full 25.00
_diffrn_reflns_theta_max 29.37
_diffrn_reflns_theta_min 1.97
_exptl_absorpt_coefficient_mu 5.509
_exptl_absorpt_correction_T_max 0.6088
_exptl_absorpt_correction_T_min 0.4054
_exptl_absorpt_correction_type multi-scan
_exptl_absorpt_process_details
;
CrysAlisPro, Agilent Technologies,
Version 1.171.35.15 (release 03-08-2011 CrysAlis171 .NET)
(compiled Aug  3 2011,13:03:54)
Empirical absorption correction using spherical harmonics,
 implemented in SCALE3 ABSPACK scaling algorithm.
;
_exptl_crystal_colour Yellow
_exptl_crystal_density_diffrn 1.674
_exptl_crystal_density_method 'not measured'
_exptl_crystal_description Cubic
_exptl_crystal_F_000 1600
_exptl_crystal_size_max 0.20
_exptl_crystal_size_mid 0.20
_exptl_crystal_size_min 0.10
_refine_diff_density_max 1.885
_refine_diff_density_min -0.995
_refine_diff_density_rms 0.100
_refine_ls_abs_structure_details 'Flack H D (1983), Acta Cryst. A39, 876-881'
_refine_ls_abs_structure_Flack -0.038(4)
_refine_ls_extinction_method none
_refine_ls_goodness_of_fit_ref 0.910
_refine_ls_hydrogen_treatment constr
_refine_ls_matrix_type full
_refine_ls_number_parameters 418
_refine_ls_number_reflns 7286
_refine_ls_number_restraints 1
_refine_ls_restrained_S_all 0.910
_refine_ls_R_factor_all 0.0356
_refine_ls_R_factor_gt 0.0281
_refine_ls_shift/su_max 0.002
_refine_ls_shift/su_mean 0.000
_refine_ls_structure_factor_coef Fsqd
_refine_ls_weighting_details 'calc w=1/[\s^2^(Fo^2^)+(0.0000P)^2^+0.0000P] where P=(Fo^2^+2Fc^2^)/3'
_refine_ls_weighting_scheme calc
_refine_ls_wR_factor_gt 0.0417
_refine_ls_wR_factor_ref 0.0444
_reflns_number_gt 6490
_reflns_number_total 7286
_reflns_threshold_expression >2sigma(I)
_cod_data_source_file c5dt03335g2.cif
_cod_data_source_block yo_04
_cod_depositor_comments
;
The following automatic conversions were performed:

'_symmetry_cell_setting' value 'Monoclinic' changed to 'monoclinic'
according to
/usr/data/users/saulius/crontab/automatic-downloads/rss-feeds/RSC/lib/dictionaries/cif_core.dic
dictionary named 'cif_core.dic' version 2.4.2 from 2011-04-26.

'_exptl_absorpt_correction_type' value 'Multi-scan' changed to
'multi-scan' according to
/usr/data/users/saulius/crontab/automatic-downloads/rss-feeds/RSC/lib/dictionaries/cif_core.dic
dictionary named 'cif_core.dic' version 2.4.2 from 2011-04-26.

Automatic conversion script
Id: cif_fix_values 3271 2015-04-21 07:52:19Z andrius 

 Adding full bibliography for 7036737--7036747.cif.
;
_cod_original_cell_volume 3232.5(3)
_cod_original_sg_symbol_H-M C2
_cod_database_code 7036740

loop_
_symmetry_equiv_pos_as_xyz
'x, y, z'
'-x, y, -z'
'x+1/2, y+1/2, z'
'-x+1/2, y+1/2, -z'

loop_
_atom_site_label
_atom_site_type_symbol
_atom_site_fract_x
_atom_site_fract_y
_atom_site_fract_z
_atom_site_U_iso_or_equiv
_atom_site_adp_type
_atom_site_occupancy
_atom_site_symmetry_multiplicity
_atom_site_calc_flag
_atom_site_refinement_flags
Bi1 Bi 0.132230(9) 0.52128(2) 0.837971(9) 0.02455(4) Uani 1 1 d .
O1 O 0.12177(17) 0.5260(4) 1.01902(18) 0.0308(6) Uani 1 1 d .
O2 O 0.11312(19) 0.6418(2) 0.9188(2) 0.0292(7) Uani 1 1 d .
C28 C 0.1224(3) 0.7679(3) 1.0611(3) 0.0252(10) Uani 1 1 d .
H28 H 0.1178 0.7890 0.9986 0.030 Uiso 1 1 calc R
C27 C 0.1311(3) 0.8292(3) 1.1356(3) 0.0266(10) Uani 1 1 d .
H27 H 0.1335 0.8925 1.1259 0.032 Uiso 1 1 calc R
O6 O 0.1485(3) 0.4200(3) 0.7363(3) 0.0303(10) Uani 1 1 d .
N1 N 0.1519(3) 0.8603(3) 1.3087(3) 0.0348(10) Uani 1 1 d .
C26 C 0.1361(3) 0.7961(3) 1.2254(3) 0.0257(10) Uani 1 1 d .
C1 C 0.2740(3) 0.5065(5) 0.9821(3) 0.0271(14) Uani 1 1 d .
O4 O 0.1758(2) 0.9381(3) 1.3069(3) 0.0430(9) Uani 1 1 d .
O3 O 0.1407(3) 0.8336(3) 1.3768(3) 0.0576(11) Uani 1 1 d .
C25 C 0.1305(3) 0.7056(4) 1.2402(3) 0.0284(11) Uani 1 1 d .
H25 H 0.1316 0.6850 1.3007 0.034 Uiso 1 1 calc R
C23 C 0.1203(3) 0.6754(3) 1.0772(3) 0.0240(10) Uani 1 1 d .
C22 C 0.1168(3) 0.6078(3) 1.0004(3) 0.0261(10) Uani 1 1 d .
C24 C 0.1232(3) 0.6443(3) 1.1660(3) 0.0269(10) Uani 1 1 d .
H24 H 0.1202 0.5811 1.1758 0.032 Uiso 1 1 calc R
O5 O 0.1474(2) 0.3251(2) 0.8512(2) 0.0318(8) Uani 1 1 d .
C15 C -0.0067(3) 0.4697(3) 0.7640(3) 0.0278(10) Uani 1 1 d .
C20 C -0.0329(3) 0.4238(3) 0.8214(3) 0.0303(11) Uani 1 1 d .
H20 H 0.0109 0.4136 0.8970 0.036 Uiso 1 1 calc R
C18 C -0.1828(3) 0.4069(4) 0.6609(4) 0.0496(14) Uani 1 1 d .
H18 H -0.2440 0.3851 0.6243 0.059 Uiso 1 1 calc R
C19 C -0.1220(3) 0.3921(4) 0.7710(4) 0.0369(13) Uani 1 1 d .
C17 C -0.1570(4) 0.4528(4) 0.6024(4) 0.0564(16) Uani 1 1 d .
H17 H -0.2005 0.4617 0.5265 0.068 Uiso 1 1 calc R
C8 C 0.1302(4) 0.6247(5) 0.7309(5) 0.0264(15) Uani 1 1 d .
C11 C 0.1285(4) 0.7495(5) 0.5966(5) 0.0313(16) Uani 1 1 d .
H11 H 0.1260 0.7923 0.5478 0.038 Uiso 1 1 calc R
C21 C -0.1517(4) 0.3431(4) 0.8330(4) 0.0484(15) Uani 1 1 d .
H21A H -0.2086 0.3703 0.8167 0.073 Uiso 1 1 calc R
H21B H -0.1035 0.3480 0.9110 0.073 Uiso 1 1 calc R
H21C H -0.1624 0.2790 0.8117 0.073 Uiso 1 1 calc R
C13 C 0.1816(3) 0.6091(3) 0.6893(3) 0.0295(11) Uani 1 1 d .
H13 H 0.2166 0.5550 0.7067 0.035 Uiso 1 1 calc R
C12 C 0.1806(3) 0.6745(3) 0.6216(3) 0.0323(11) Uani 1 1 d .
C9 C 0.0787(3) 0.7025(3) 0.7074(3) 0.0326(11) Uani 1 1 d .
H9 H 0.0445 0.7120 0.7369 0.039 Uiso 1 1 calc R
C10 C 0.0782(3) 0.7670(3) 0.6389(4) 0.0375(12) Uani 1 1 d .
H10 H 0.0442 0.8217 0.6217 0.045 Uiso 1 1 calc R
C14 C 0.2384(3) 0.6616(4) 0.5785(4) 0.0457(14) Uani 1 1 d .
H14A H 0.2681 0.6019 0.6007 0.069 Uiso 1 1 calc R
H14B H 0.2855 0.7090 0.6078 0.069 Uiso 1 1 calc R
H14C H 0.1991 0.6654 0.4990 0.069 Uiso 1 1 calc R
C29 C 0.1456(3) 0.3398(3) 0.7693(4) 0.0295(11) Uani 1 1 d .
C16 C -0.0683(3) 0.4858(3) 0.6535(3) 0.0431(13) Uani 1 1 d .
H16 H -0.0503 0.5184 0.6142 0.052 Uiso 1 1 calc R
C34 C 0.1147(3) 0.2066(4) 0.5348(3) 0.0334(12) Uani 1 1 d .
H34 H 0.1061 0.2169 0.4672 0.040 Uiso 1 1 calc R
C30 C 0.1374(3) 0.2623(3) 0.6997(3) 0.0266(10) Uani 1 1 d .
C31 C 0.1403(3) 0.1737(3) 0.7314(3) 0.0302(11) Uani 1 1 d .
H31 H 0.1501 0.1623 0.7994 0.036 Uiso 1 1 calc R
C35 C 0.1256(4) 0.2774(5) 0.6001(5) 0.0288(16) Uani 1 1 d .
H35 H 0.1253 0.3379 0.5778 0.035 Uiso 1 1 calc R
C32 C 0.1294(3) 0.1010(3) 0.6667(3) 0.0326(11) Uani 1 1 d .
H32 H 0.1307 0.0402 0.6884 0.039 Uiso 1 1 calc R
C33 C 0.1166(3) 0.1203(4) 0.5701(4) 0.0326(13) Uani 1 1 d .
N2 N 0.1014(3) 0.0412(4) 0.4971(4) 0.044(2) Uani 1 1 d .
O8 O 0.0942(2) 0.0607(3) 0.4142(3) 0.0617(12) Uani 1 1 d .
O7 O 0.0950(3) -0.0333(3) 0.5263(4) 0.0588(13) Uani 1 1 d .
C4 C 0.4497(3) 0.5026(5) 1.1617(4) 0.046(2) Uani 1 1 d .
H4 H 0.5111 0.5004 1.2249 0.055 Uiso 1 1 calc R
C5 C 0.4220(3) 0.5776(4) 1.0948(4) 0.0403(13) Uani 1 1 d .
C2 C 0.3020(3) 0.4315(4) 1.0490(3) 0.0360(12) Uani 1 1 d .
H2 H 0.2615 0.3824 1.0332 0.043 Uiso 1 1 calc R
C6 C 0.3308(3) 0.5789(4) 1.0022(3) 0.0363(12) Uani 1 1 d .
H6 H 0.3086 0.6292 0.9538 0.044 Uiso 1 1 calc R
C3 C 0.3922(4) 0.4312(4) 1.1406(4) 0.0472(14) Uani 1 1 d .
H3 H 0.4143 0.3810 1.1891 0.057 Uiso 1 1 calc R
C7 C 0.4844(4) 0.6559(5) 1.1211(4) 0.0671(19) Uani 1 1 d .
H7A H 0.4855 0.6951 1.1743 0.101 Uiso 1 1 calc R
H7B H 0.4623 0.6905 1.0548 0.101 Uiso 1 1 calc R
H7C H 0.5466 0.6335 1.1515 0.101 Uiso 1 1 calc R

loop_
_atom_site_aniso_label
_atom_site_aniso_U_11
_atom_site_aniso_U_22
_atom_site_aniso_U_33
_atom_site_aniso_U_23
_atom_site_aniso_U_13
_atom_site_aniso_U_12
Bi1 0.02518(8) 0.02499(8) 0.02265(6) -0.00158(16) 0.01332(5) -0.00083(17)
O1 0.0345(15) 0.0268(18) 0.0324(13) -0.006(3) 0.0201(11) -0.003(3)
O2 0.0288(18) 0.0308(19) 0.0271(16) -0.0050(14) 0.0156(14) -0.0029(15)
C28 0.020(2) 0.031(3) 0.021(2) 0.0018(19) 0.0095(18) 0.002(2)
C27 0.022(2) 0.024(3) 0.031(2) 0.000(2) 0.014(2) -0.002(2)
O6 0.032(2) 0.024(2) 0.038(2) -0.0031(19) 0.0217(19) -0.0017(19)
N1 0.035(2) 0.038(3) 0.035(2) -0.006(2) 0.022(2) 0.005(2)
C26 0.019(2) 0.032(3) 0.025(2) -0.0027(19) 0.0119(19) 0.003(2)
C1 0.025(2) 0.035(4) 0.0215(18) -0.007(2) 0.0134(16) 0.003(2)
O4 0.046(2) 0.040(2) 0.049(2) -0.0186(18) 0.0308(18) -0.0093(18)
O3 0.098(3) 0.050(3) 0.054(2) -0.005(2) 0.061(2) 0.000(2)
C25 0.031(3) 0.036(3) 0.022(2) 0.003(2) 0.017(2) 0.001(2)
C23 0.020(2) 0.029(3) 0.026(2) -0.002(2) 0.0150(19) -0.001(2)
C22 0.021(2) 0.028(3) 0.025(2) -0.001(2) 0.0109(19) -0.001(2)
C24 0.027(3) 0.024(3) 0.030(2) -0.001(2) 0.017(2) -0.003(2)
O5 0.037(2) 0.034(2) 0.0292(16) -0.0049(14) 0.0225(15) 0.0015(15)
C15 0.029(3) 0.022(2) 0.032(2) -0.0037(19) 0.017(2) 0.000(2)
C20 0.023(3) 0.029(3) 0.036(2) -0.012(2) 0.015(2) -0.002(2)
C18 0.024(3) 0.029(3) 0.072(4) -0.002(3) 0.014(3) -0.004(2)
C19 0.031(3) 0.025(3) 0.053(3) -0.013(3) 0.023(3) -0.004(2)
C17 0.041(4) 0.044(4) 0.041(3) 0.005(3) -0.001(3) -0.008(3)
C8 0.027(3) 0.028(4) 0.017(3) -0.002(2) 0.009(2) 0.002(3)
C11 0.033(4) 0.032(4) 0.020(3) 0.005(2) 0.009(3) -0.009(3)
C21 0.040(3) 0.045(4) 0.070(4) -0.020(3) 0.038(3) -0.016(3)
C13 0.034(3) 0.024(3) 0.027(2) -0.0051(19) 0.016(2) 0.001(2)
C12 0.045(3) 0.028(3) 0.023(2) -0.003(2) 0.020(2) -0.008(2)
C9 0.035(3) 0.033(3) 0.027(2) -0.002(2) 0.016(2) -0.002(2)
C10 0.041(3) 0.028(3) 0.027(2) 0.005(2) 0.010(2) 0.001(2)
C14 0.057(4) 0.044(4) 0.046(3) -0.002(3) 0.035(3) -0.004(3)
C29 0.020(3) 0.037(3) 0.032(3) -0.009(2) 0.015(2) -0.004(2)
C16 0.041(3) 0.037(3) 0.034(2) 0.003(2) 0.011(2) -0.001(2)
C34 0.025(3) 0.050(4) 0.027(2) -0.008(2) 0.016(2) -0.001(2)
C30 0.019(3) 0.033(3) 0.026(2) -0.004(2) 0.012(2) -0.004(2)
C31 0.029(3) 0.032(3) 0.031(2) -0.004(2) 0.019(2) 0.003(2)
C35 0.027(4) 0.026(4) 0.036(3) 0.001(3) 0.019(3) -0.005(3)
C32 0.027(3) 0.027(3) 0.045(3) -0.005(2) 0.021(2) 0.000(2)
C33 0.020(3) 0.032(3) 0.041(3) -0.018(2) 0.016(2) 0.001(2)
N2 0.015(2) 0.066(6) 0.042(2) -0.014(3) 0.0121(17) 0.001(2)
O8 0.068(3) 0.075(3) 0.051(2) -0.017(2) 0.040(2) 0.009(2)
O7 0.070(3) 0.040(3) 0.081(4) -0.027(3) 0.052(3) -0.015(3)
C4 0.030(3) 0.063(6) 0.030(2) -0.009(3) 0.009(2) 0.019(3)
C5 0.029(3) 0.057(4) 0.032(3) -0.013(3) 0.015(2) -0.004(3)
C2 0.037(3) 0.039(3) 0.029(2) -0.005(2) 0.017(2) 0.003(2)
C6 0.035(3) 0.044(3) 0.030(3) -0.001(2) 0.019(2) 0.003(3)
C3 0.054(4) 0.042(4) 0.031(3) 0.002(2) 0.016(3) 0.019(3)
C7 0.043(4) 0.094(6) 0.054(3) -0.015(4) 0.022(3) -0.026(4)

loop_
_atom_type_symbol
_atom_type_description
_atom_type_scat_dispersion_real
_atom_type_scat_dispersion_imag
_atom_type_scat_source
C C 0.0033 0.0016 'International Tables Vol C Tables 4.2.6.8 and 6.1.1.4'
H H 0.0000 0.0000 'International Tables Vol C Tables 4.2.6.8 and 6.1.1.4'
N N 0.0061 0.0033 'International Tables Vol C Tables 4.2.6.8 and 6.1.1.4'
O O 0.0106 0.0060 'International Tables Vol C Tables 4.2.6.8 and 6.1.1.4'
Bi Bi -4.1077 10.2566 'International Tables Vol C Tables 4.2.6.8 and 6.1.1.4'

loop_
_geom_angle_atom_site_label_1
_geom_angle_atom_site_label_2
_geom_angle_atom_site_label_3
_geom_angle
C15 Bi1 C1 142.15(18)
C15 Bi1 C8 109.37(19)
C1 Bi1 C8 108.5(2)
C15 Bi1 O6 88.53(15)
C1 Bi1 O6 94.63(17)
C8 Bi1 O6 85.15(13)
C15 Bi1 O2 93.99(13)
C1 Bi1 O2 89.42(16)
C8 Bi1 O2 84.73(19)
O6 Bi1 O2 169.84(14)
C15 Bi1 O1 79.42(12)
C1 Bi1 O1 74.18(10)
C8 Bi1 O1 134.7(2)
O6 Bi1 O1 140.16(17)
O2 Bi1 O1 49.98(14)
C15 Bi1 O5 73.80(13)
C1 Bi1 O5 79.88(19)
C8 Bi1 O5 134.54(17)
O6 Bi1 O5 49.39(13)
O2 Bi1 O5 140.71(9)
O1 Bi1 O5 90.78(14)
C22 O1 Bi1 80.8(3)
C22 O2 Bi1 105.3(3)
C27 C28 C23 120.2(4)
C28 C27 C26 118.5(4)
C29 O6 Bi1 107.0(3)
O3 N1 O4 123.2(4)
O3 N1 C26 118.0(4)
O4 N1 C26 118.8(4)
C25 C26 C27 122.1(4)
C25 C26 N1 119.2(4)
C27 C26 N1 118.7(4)
C6 C1 C2 123.3(4)
C6 C1 Bi1 114.8(4)
C2 C1 Bi1 121.8(4)
C26 C25 C24 119.1(4)
C24 C23 C28 120.2(4)
C24 C23 C22 119.1(4)
C28 C23 C22 120.7(4)
O1 C22 O2 123.6(4)
O1 C22 C23 120.6(4)
O2 C22 C23 115.7(4)
C25 C24 C23 119.9(5)
C29 O5 Bi1 79.0(3)
C20 C15 C16 121.3(4)
C20 C15 Bi1 123.1(3)
C16 C15 Bi1 115.6(3)
C15 C20 C19 121.2(4)
C19 C18 C17 121.7(5)
C18 C19 C20 117.5(5)
C18 C19 C21 120.8(5)
C20 C19 C21 121.7(5)
C18 C17 C16 120.5(5)
C9 C8 C13 122.2(6)
C9 C8 Bi1 119.4(4)
C13 C8 Bi1 118.4(4)
C12 C11 C10 123.0(6)
C12 C13 C8 118.6(5)
C11 C12 C13 119.1(5)
C11 C12 C14 120.8(5)
C13 C12 C14 120.1(4)
C8 C9 C10 118.3(5)
C11 C10 C9 118.7(5)
O5 C29 O6 124.0(5)
O5 C29 C30 120.1(4)
O6 C29 C30 115.9(4)
C15 C16 C17 117.7(5)
C35 C34 C33 117.8(5)
C31 C30 C35 118.2(5)
C31 C30 C29 120.6(4)
C35 C30 C29 121.2(5)
C30 C31 C32 121.6(4)
C34 C35 C30 121.1(6)
C33 C32 C31 117.3(5)
C32 C33 C34 123.9(4)
C32 C33 N2 117.6(5)
C34 C33 N2 118.6(5)
O7 N2 O8 127.6(5)
O7 N2 C33 116.7(5)
O8 N2 C33 115.7(6)
C3 C4 C5 122.7(4)
C4 C5 C6 117.4(5)
C4 C5 C7 121.8(5)
C6 C5 C7 120.8(5)
C1 C2 C3 116.9(5)
C1 C6 C5 119.2(5)
C4 C3 C2 120.6(5)

loop_
_geom_bond_atom_site_label_1
_geom_bond_atom_site_label_2
_geom_bond_distance
Bi1 C15 2.182(4)
Bi1 C1 2.195(4)
Bi1 C8 2.205(7)
Bi1 O6 2.274(4)
Bi1 O2 2.287(3)
Bi1 O1 2.841(2)
Bi1 O5 2.899(3)
O1 C22 1.229(7)
O2 C22 1.294(5)
C28 C27 1.379(6)
C28 C23 1.389(6)
C27 C26 1.391(5)
O6 C29 1.294(6)
N1 O3 1.219(5)
N1 O4 1.228(5)
N1 C26 1.464(5)
C26 C25 1.365(6)
C1 C6 1.380(7)
C1 C2 1.381(7)
C25 C24 1.385(6)
C23 C24 1.386(6)
C23 C22 1.500(6)
O5 C29 1.237(5)
C15 C20 1.375(6)
C15 C16 1.387(5)
C20 C19 1.388(6)
C18 C19 1.379(7)
C18 C17 1.383(7)
C19 C21 1.496(7)
C17 C16 1.388(7)
C8 C9 1.380(8)
C8 C13 1.397(7)
C11 C12 1.350(8)
C11 C10 1.392(8)
C13 C12 1.397(6)
C12 C14 1.514(6)
C9 C10 1.399(6)
C29 C30 1.500(6)
C34 C35 1.369(8)
C34 C33 1.371(7)
C30 C31 1.381(6)
C30 C35 1.409(7)
C31 C32 1.385(6)
C32 C33 1.368(6)
C33 N2 1.515(7)
N2 O7 1.212(8)
N2 O8 1.216(5)
C4 C3 1.373(8)
C4 C5 1.380(8)
C5 C6 1.404(6)
C5 C7 1.489(7)
C2 C3 1.389(6)
